data_7055158
loop_
_publ_author_name
'Botha, F.'
'Eigner, V.'
'Dvo\<r\'akov\'a, H.'
'Lhot\'ak, P.'

_publ_section_title
;
 Arylation of thiacalix[4]arenes using organomercurial intermediates
;
_journal_issue 2
_journal_name_full 'New J. Chem.'
_journal_page_first 1104
_journal_paper_doi 10.1039/C5NJ02427G
_journal_volume 40
_journal_year 2016
_chemical_formula_moiety 'C72 H78 O8 S8'
_chemical_formula_sum 'C72 H78 O8 S8'
_chemical_formula_weight 1327.93
_space_group_IT_number 15
_symmetry_cell_setting monoclinic
_symmetry_space_group_name_Hall '-C 2yc'
_symmetry_space_group_name_H-M 'C 1 2/c 1'
_atom_sites_solution_hydrogens difmap
_atom_sites_solution_primary direct
_audit_update_record
;
2015-11-03 deposited with the CCDC.
2015-11-10 downloaded from the CCDC.
;
_cell_angle_alpha 90
_cell_angle_beta 92.2457(11)
_cell_angle_gamma 90
_cell_formula_units_Z 8
_cell_length_a 19.2231(2)
_cell_length_b 11.34721(13)
_cell_length_c 64.2553(9)
_cell_measurement_reflns_used 18125
_cell_measurement_temperature 200
_cell_measurement_theta_max 76
_cell_measurement_theta_min 5
_cell_volume 14005.2(3)
_computing_cell_refinement 'CrysAlis, (Oxford Diffraction, 2002)'
_computing_data_collection 'Xcalibur, (Oxford Diffraction, 2002)'
_computing_data_reduction 'CrysAlis, (Oxford Diffraction, 2002)'
_computing_molecular_graphics 'CAMERON (Watkin et al., 1996)'
_computing_publication_material 'CRYSTALS (Betteridge et al., 2003)'
_computing_structure_refinement 'CRYSTALS (Betteridge et al., 2003)'
_computing_structure_solution 'SIR92 (Altomare et al., 1994)'
_diffrn_ambient_pressure 101
_diffrn_ambient_temperature 200
_diffrn_measured_fraction_theta_full 0.996
_diffrn_measured_fraction_theta_max 0.959
_diffrn_measurement_device Area
_diffrn_measurement_device_type 'Oxford Diffraction XCALIBUR'
_diffrn_measurement_method \w
_diffrn_radiation_monochromator graphite
_diffrn_radiation_type 'Cu K\a'
_diffrn_radiation_wavelength 1.54184
_diffrn_reflns_av_R_equivalents 0.037
_diffrn_reflns_limit_h_max 24
_diffrn_reflns_limit_h_min -23
_diffrn_reflns_limit_k_max 14
_diffrn_reflns_limit_k_min -10
_diffrn_reflns_limit_l_max 75
_diffrn_reflns_limit_l_min -79
_diffrn_reflns_number 32102
_diffrn_reflns_theta_full 66.077
_diffrn_reflns_theta_max 75.951
_diffrn_reflns_theta_min 4.526
_diffrn_standards_number 0
_exptl_absorpt_coefficient_mu 2.783
_exptl_absorpt_correction_T_max 0.61
_exptl_absorpt_correction_T_min 0.37
_exptl_absorpt_correction_type multi-scan
_exptl_absorpt_process_details 'CrysAlis, (Oxford Diffraction, 2002)'
_exptl_crystal_colour colourless
_exptl_crystal_density_diffrn 1.260
_exptl_crystal_density_method 'not measured'
_exptl_crystal_description prism
_exptl_crystal_F_000 5616
_exptl_crystal_size_max 0.420
_exptl_crystal_size_mid 0.260
_exptl_crystal_size_min 0.180
_refine_diff_density_max 0.50
_refine_diff_density_min -0.53
_refine_ls_extinction_method None
_refine_ls_goodness_of_fit_ref 0.9927
_refine_ls_hydrogen_treatment constr
_refine_ls_matrix_type full
_refine_ls_number_parameters 820
_refine_ls_number_reflns 13949
_refine_ls_number_restraints 46
_refine_ls_R_factor_all 0.0618
_refine_ls_R_factor_gt 0.0539
_refine_ls_shift/su_max 0.0019101
_refine_ls_shift/su_mean 0.0000916
_refine_ls_structure_factor_coef Fsqd
_refine_ls_weighting_details
;
 Method, part 1, Chebychev polynomial, (Watkin, 1994, Prince, 1982) 
 [weight] = 1.0/[A~0~*T~0~(x)+A~1~*T~1~(x) ... +A~n-1~]*T~n-1~(x)] 
 where A~i~ are the Chebychev coefficients listed below and x= Fcalc/Fmax 
 Method = Robust Weighting (Prince, 1982) 
 W = [weight] * [1-(deltaF/6*sigmaF)^2^]^2^ 
 A~i~ are: 
 0.129E+04 0.213E+04 0.121E+04 444. 83.4 
;
_refine_ls_weighting_scheme calc
_refine_ls_wR_factor_all 0.1330
_refine_ls_wR_factor_gt 0.1201
_refine_ls_wR_factor_ref 0.1326
_reflns_limit_h_max 24
_reflns_limit_h_min -24
_reflns_limit_k_max 14
_reflns_limit_k_min 0
_reflns_limit_l_max 79
_reflns_limit_l_min 0
_reflns_number_gt 11884
_reflns_number_total 14009
_reflns_threshold_expression I>2.0\s(I)
_oxford_diffrn_Wilson_B_factor 3.88
_oxford_diffrn_Wilson_scale 1.64
_oxford_refine_ls_r_factor_ref 0.0616
_oxford_refine_ls_scale 0.8356(13)
_oxford_reflns_number_all 13954
_oxford_reflns_threshold_expression_ref I>0.0\s(I)
_cod_data_source_file c5nj02427g2.cif
_cod_data_source_block 11
_cod_depositor_comments 'Adding full bibliography for 7055158--7055162.cif.'
_cod_original_cell_volume 14005.1(3)
_cod_original_sg_symbol_H-M 'C 1 2/c 1 '
_cod_database_code 7055158

loop_
_symmetry_equiv_pos_as_xyz
x,y,z
-x,-y,-z
x+1/2,y+1/2,z
-x+1/2,-y+1/2,-z
-x,y,-z+1/2
x,-y,z+1/2
-x+1/2,y+1/2,-z+1/2
x+1/2,-y+1/2,z+1/2

loop_
_atom_site_label
_atom_site_type_symbol
_atom_site_fract_x
_atom_site_fract_y
_atom_site_fract_z
_atom_site_U_iso_or_equiv
_atom_site_occupancy
_atom_site_adp_type
_atom_site_refinement_flags_posn
_atom_site_refinement_flags_adp
_atom_site_disorder_assembly
_atom_site_disorder_group
C1 C 0.20961(12) 1.0464(2) 0.64499(4) 0.0455 1.0000 Uani . . . .
S2 S 0.26354(3) 1.00342(7) 0.624702(10) 0.0527 1.0000 Uani . . . .
C3 C 0.34094(11) 0.9423(2) 0.63589(4) 0.0399 1.0000 Uani . . . .
C4 C 0.40113(11) 0.9728(2) 0.62587(4) 0.0396 1.0000 Uani . . . .
C5 C 0.46497(11) 0.9201(2) 0.63132(3) 0.0377 1.0000 Uani . . . .
C6 C 0.46606(12) 0.8363(2) 0.64714(4) 0.0406 1.0000 Uani . . . .
C7 C 0.40560(12) 0.8032(2) 0.65689(4) 0.0402 1.0000 Uani . . . .
S8 S 0.41476(4) 0.67633(6) 0.673007(11) 0.0542 1.0000 Uani . . . .
C9 C 0.35656(14) 0.6883(2) 0.69362(4) 0.0502 1.0000 Uani . . . .
C10 C 0.31120(17) 0.5950(3) 0.69644(5) 0.0654 1.0000 Uani . . . .
C11 C 0.26824(19) 0.5950(3) 0.71338(6) 0.0785 1.0000 Uani . . . .
C12 C 0.27003(19) 0.6877(3) 0.72680(6) 0.0768 1.0000 Uani . . . .
C13 C 0.31604(17) 0.7818(3) 0.72445(4) 0.0605 1.0000 Uani . . . .
S14 S 0.32088(6) 0.88663(9) 0.744734(12) 0.0835 1.0000 Uani . . . .
C15 C 0.32427(17) 1.0271(3) 0.73292(4) 0.0633 1.0000 Uani . . . .
C16 C 0.3766(2) 1.1019(4) 0.73967(6) 0.0814 1.0000 Uani . . . .
C17 C 0.3785(2) 1.2166(5) 0.73311(6) 0.0891 1.0000 Uani . . . .
C18 C 0.3277(2) 1.2577(3) 0.71920(6) 0.0757 1.0000 Uani . . . .
C19 C 0.27429(17) 1.1843(3) 0.71219(5) 0.0595 1.0000 Uani . . . .
S20 S 0.20731(5) 1.25164(8) 0.696731(14) 0.0763 1.0000 Uani . . . .
C21 C 0.18435(15) 1.1550(2) 0.67588(4) 0.0543 1.0000 Uani . . . .
C22 C 0.11379(15) 1.1380(3) 0.67177(5) 0.0628 1.0000 Uani . . . .
C23 C 0.09130(14) 1.0756(3) 0.65442(6) 0.0635 1.0000 Uani . . . .
C24 C 0.13871(13) 1.0287(3) 0.64097(5) 0.0550 1.0000 Uani . . . .
C25 C 0.34244(11) 0.8576(2) 0.65161(4) 0.0394 1.0000 Uani . . . .
C26 C 0.36101(14) 0.7802(3) 0.70785(4) 0.0524 1.0000 Uani . . . .
C27 C 0.27159(16) 1.0682(3) 0.71907(4) 0.0565 1.0000 Uani . . . .
C28 C 0.23302(12) 1.1088(2) 0.66254(4) 0.0459 1.0000 Uani . . . .
O29 O 0.28343(8) 0.83239(15) 0.66204(2) 0.0426 1.0000 Uani . . . .
C30 C 0.24018(15) 0.7417(3) 0.65293(4) 0.0590 1.0000 Uani . . . .
C31 C 0.17622(15) 0.7312(4) 0.66559(5) 0.0692 1.0000 Uani . . . .
C32 C 0.1330(3) 0.6269(7) 0.65800(8) 0.1661 1.0000 Uani . . . .
O33 O 0.40814(10) 0.8695(2) 0.70544(3) 0.0629 1.0000 Uani D U . .
C34 C 0.4760(2) 0.8570(7) 0.71588(13) 0.0884 0.6751 Uani D U 1 1
C35 C 0.5322(3) 0.9239(6) 0.70485(12) 0.0912 0.6751 Uani D U 1 1
C36 C 0.5181(4) 1.0552(5) 0.70685(11) 0.1005 0.6751 Uani D U 1 1
C234 C 0.4719(5) 0.8207(10) 0.7145(3) 0.0786 0.3249 Uani D U 1 2
C235 C 0.5219(6) 0.9239(13) 0.71694(18) 0.0930 0.3249 Uani D U 1 2
C236 C 0.5384(9) 0.9699(13) 0.6952(2) 0.1044 0.3249 Uani D U 1 2
O37 O 0.22029(12) 0.99358(19) 0.71229(3) 0.0660 1.0000 Uani . . . .
C38 C 0.1576(2) 1.0008(4) 0.72324(7) 0.0900 1.0000 Uani . . . .
C39 C 0.1065(3) 0.9145(5) 0.71292(9) 0.1155 1.0000 Uani . . . .
C40 C 0.0363(3) 0.9285(8) 0.71921(13) 0.1766 1.0000 Uani . . . .
O41 O 0.30275(9) 1.12036(17) 0.66725(3) 0.0507 1.0000 Uani . . . .
C42 C 0.33625(15) 1.2194(3) 0.65845(6) 0.0685 1.0000 Uani . . . .
C43 C 0.41080(17) 1.2197(4) 0.66606(6) 0.0784 1.0000 Uani . . . .
C44 C 0.4513(2) 1.3218(5) 0.65701(10) 0.1238 1.0000 Uani . . . .
C101 C 0.64225(12) 1.2430(2) 0.56768(4) 0.0414 1.0000 Uani . . . .
S102 S 0.59818(3) 1.23836(5) 0.591365(10) 0.0462 1.0000 Uani . . . .
C103 C 0.59553(12) 1.0905(2) 0.60010(3) 0.0376 1.0000 Uani . . . .
C104 C 0.53485(12) 1.0602(2) 0.61017(4) 0.0393 1.0000 Uani . . . .
C105 C 0.52934(11) 0.9526(2) 0.62052(3) 0.0374 1.0000 Uani . . . .
C106 C 0.58632(12) 0.8770(2) 0.62052(4) 0.0413 1.0000 Uani . . . .
C107 C 0.64731(12) 0.9082(2) 0.61086(4) 0.0408 1.0000 Uani . . . .
S108 S 0.71856(3) 0.81313(7) 0.616543(11) 0.0563 1.0000 Uani . . . .
C109 C 0.77160(12) 0.8071(2) 0.59465(4) 0.0491 1.0000 Uani . . . .
C110 C 0.84269(14) 0.8202(3) 0.59840(5) 0.0595 1.0000 Uani . . . .
C111 C 0.88803(14) 0.8028(3) 0.58227(6) 0.0660 1.0000 Uani . . . .
C112 C 0.86187(15) 0.7738(3) 0.56268(6) 0.0631 1.0000 Uani . . . .
C113 C 0.79069(14) 0.7583(2) 0.55885(5) 0.0516 1.0000 Uani . . . .
S114 S 0.76456(5) 0.70045(6) 0.534241(13) 0.0653 1.0000 Uani . . . .
C115 C 0.69180(15) 0.7834(2) 0.52534(4) 0.0533 1.0000 Uani . . . .
C116 C 0.63415(19) 0.7205(3) 0.51724(5) 0.0703 1.0000 Uani . . . .
C117 C 0.57998(19) 0.7771(4) 0.50704(6) 0.0756 1.0000 Uani . . . .
C118 C 0.58120(17) 0.8967(3) 0.50529(5) 0.0687 1.0000 Uani . . . .
C119 C 0.63673(14) 0.9627(3) 0.51380(4) 0.0525 1.0000 Uani . . . .
S120 S 0.63583(5) 1.11547(7) 0.508499(11) 0.0633 1.0000 Uani . . . .
C121 C 0.65839(13) 1.1908(2) 0.53189(4) 0.0470 1.0000 Uani . . . .
C122 C 0.70289(15) 1.2869(2) 0.53017(5) 0.0576 1.0000 Uani . . . .
C123 C 0.71731(15) 1.3605(2) 0.54684(5) 0.0601 1.0000 Uani . . . .
C124 C 0.68731(14) 1.3382(2) 0.56567(5) 0.0516 1.0000 Uani . . . .
C125 C 0.65215(11) 1.0148(2) 0.60034(3) 0.0383 1.0000 Uani . . . .
C126 C 0.74485(12) 0.7755(2) 0.57499(4) 0.0457 1.0000 Uani . . . .
C127 C 0.69270(13) 0.9057(2) 0.52376(4) 0.0452 1.0000 Uani . . . .
C128 C 0.62799(12) 1.1678(2) 0.55086(4) 0.0407 1.0000 Uani . . . .
O129 O 0.71051(8) 1.04203(15) 0.58964(2) 0.0409 1.0000 Uani . . . .
C130 C 0.76277(13) 1.1082(3) 0.60119(4) 0.0528 1.0000 Uani . . . .
C131 C 0.82169(14) 1.1299(3) 0.58684(5) 0.0584 1.0000 Uani . . . .
C132 C 0.8805(2) 1.1949(5) 0.59799(9) 0.1312 1.0000 Uani . . . .
O133 O 0.67462(8) 0.76666(15) 0.57143(3) 0.0476 1.0000 Uani . . . .
C134 C 0.64685(14) 0.6506(2) 0.57408(6) 0.0597 1.0000 Uani . . . .
C135 C 0.56894(15) 0.6585(3) 0.57154(6) 0.0660 1.0000 Uani . . . .
C136 C 0.53505(19) 0.5384(3) 0.57309(9) 0.0994 1.0000 Uani . . . .
O137 O 0.74667(9) 0.97027(15) 0.53246(3) 0.0472 1.0000 Uani . . . .
C138 C 0.80471(15) 0.9851(3) 0.51932(5) 0.0582 1.0000 Uani . . . .
C139 C 0.85690(18) 1.0636(3) 0.52997(6) 0.0737 1.0000 Uani . . . .
C140 C 0.9217(2) 1.0781(4) 0.51755(7) 0.0919 1.0000 Uani . . . .
O141 O 0.58900(9) 1.06840(14) 0.55316(3) 0.0454 1.0000 Uani . . . .
C142 C 0.51493(13) 1.0800(3) 0.55145(5) 0.0536 1.0000 Uani . . . .
C143 C 0.48482(17) 0.9588(3) 0.55447(6) 0.0688 1.0000 Uani . . . .
C144 C 0.4065(2) 0.9584(4) 0.55350(8) 0.0928 1.0000 Uani . . . .
H41 H 0.3977 1.0315 0.6148 0.0501 1.0000 Uiso R . . .
H61 H 0.5092 0.8039 0.6517 0.0537 1.0000 Uiso R . . .
H101 H 0.3106 0.5331 0.6868 0.0788 1.0000 Uiso R . . .
H111 H 0.2375 0.5295 0.7157 0.0948 1.0000 Uiso R . . .
H121 H 0.2400 0.6902 0.7381 0.0950 1.0000 Uiso R . . .
H161 H 0.4111 1.0731 0.7492 0.0995 1.0000 Uiso R . . .
H171 H 0.4136 1.2675 0.7380 0.1097 1.0000 Uiso R . . .
H181 H 0.3290 1.3368 0.7147 0.1005 1.0000 Uiso R . . .
H221 H 0.0807 1.1703 0.6812 0.0840 1.0000 Uiso R . . .
H231 H 0.0439 1.0616 0.6517 0.0823 1.0000 Uiso R . . .
H241 H 0.1242 0.9859 0.6288 0.0693 1.0000 Uiso R . . .
H301 H 0.2670 0.6654 0.6531 0.0762 1.0000 Uiso R . . .
H302 H 0.2283 0.7619 0.6384 0.0759 1.0000 Uiso R . . .
H311 H 0.1914 0.7155 0.6800 0.0878 1.0000 Uiso R . . .
H312 H 0.1482 0.8027 0.6645 0.0896 1.0000 Uiso R . . .
H321 H 0.0892 0.6307 0.6645 0.2288 1.0000 Uiso R . . .
H322 H 0.1574 0.5563 0.6613 0.2291 1.0000 Uiso R . . .
H323 H 0.1259 0.6365 0.6433 0.2290 1.0000 Uiso R . . .
H381 H 0.1662 0.9806 0.7380 0.1184 1.0000 Uiso R . . .
H382 H 0.1366 1.0813 0.7221 0.1183 1.0000 Uiso R . . .
H391 H 0.1202 0.8337 0.7171 0.1398 1.0000 Uiso R . . .
H392 H 0.1084 0.9218 0.6977 0.1403 1.0000 Uiso R . . .
H401 H 0.0081 0.8606 0.7149 0.2643 1.0000 Uiso R . . .
H402 H 0.0390 0.9373 0.7343 0.2640 1.0000 Uiso R . . .
H403 H 0.0184 1.0001 0.7126 0.2645 1.0000 Uiso R . . .
H421 H 0.3134 1.2935 0.6627 0.0909 1.0000 Uiso R . . .
H422 H 0.3339 1.2124 0.6433 0.0910 1.0000 Uiso R . . .
H431 H 0.4133 1.2287 0.6812 0.1018 1.0000 Uiso R . . .
H432 H 0.4322 1.1450 0.6619 0.1013 1.0000 Uiso R . . .
H443 H 0.4954 1.3278 0.6651 0.1871 1.0000 Uiso R . . .
H442 H 0.4226 1.3919 0.6583 0.1873 1.0000 Uiso R . . .
H441 H 0.4578 1.3040 0.6425 0.1874 1.0000 Uiso R . . .
H1041 H 0.4971 1.1145 0.6105 0.0548 1.0000 Uiso R . . .
H1061 H 0.5850 0.8031 0.6275 0.0507 1.0000 Uiso R . . .
H1101 H 0.8600 0.8420 0.6117 0.0762 1.0000 Uiso R . . .
H1111 H 0.9371 0.8099 0.5847 0.0840 1.0000 Uiso R . . .
H1121 H 0.8924 0.7656 0.5517 0.0856 1.0000 Uiso R . . .
H1161 H 0.6336 0.6377 0.5190 0.0912 1.0000 Uiso R . . .
H1171 H 0.5407 0.7342 0.5017 0.0948 1.0000 Uiso R . . .
H1181 H 0.5438 0.9356 0.4984 0.0875 1.0000 Uiso R . . .
H1221 H 0.7229 1.3003 0.5171 0.0719 1.0000 Uiso R . . .
H1231 H 0.7488 1.4256 0.5457 0.0722 1.0000 Uiso R . . .
H1241 H 0.6980 1.3857 0.5776 0.0657 1.0000 Uiso R . . .
H1301 H 0.7789 1.0636 0.6139 0.0701 1.0000 Uiso R . . .
H1302 H 0.7441 1.1869 0.6050 0.0711 1.0000 Uiso R . . .
H1311 H 0.8397 1.0528 0.5823 0.0757 1.0000 Uiso R . . .
H1312 H 0.8051 1.1769 0.5743 0.0777 1.0000 Uiso R . . .
H1321 H 0.9187 1.2044 0.5885 0.1920 1.0000 Uiso R . . .
H1322 H 0.8950 1.1486 0.6101 0.1922 1.0000 Uiso R . . .
H1323 H 0.8631 1.2724 0.6021 0.1918 1.0000 Uiso R . . .
H1341 H 0.6608 0.6228 0.5883 0.0758 1.0000 Uiso R . . .
H1342 H 0.6662 0.5958 0.5639 0.0754 1.0000 Uiso R . . .
H1351 H 0.5525 0.7071 0.5828 0.0869 1.0000 Uiso R . . .
H1352 H 0.5561 0.6920 0.5579 0.0867 1.0000 Uiso R . . .
H1361 H 0.4849 0.5482 0.5711 0.1504 1.0000 Uiso R . . .
H1362 H 0.5465 0.5059 0.5868 0.1505 1.0000 Uiso R . . .
H1363 H 0.5523 0.4885 0.5622 0.1501 1.0000 Uiso R . . .
H1381 H 0.8270 0.9061 0.5173 0.0793 1.0000 Uiso R . . .
H1382 H 0.7878 1.0192 0.5059 0.0781 1.0000 Uiso R . . .
H1391 H 0.8701 1.0300 0.5434 0.0969 1.0000 Uiso R . . .
H1392 H 0.8363 1.1423 0.5319 0.0973 1.0000 Uiso R . . .
H1403 H 0.9523 1.1326 0.5253 0.1382 1.0000 Uiso R . . .
H1402 H 0.9415 0.9990 0.5170 0.1387 1.0000 Uiso R . . .
H1401 H 0.9086 1.1077 0.5037 0.1380 1.0000 Uiso R . . .
H1421 H 0.4985 1.1346 0.5620 0.0726 1.0000 Uiso R . . .
H1422 H 0.5004 1.1123 0.5375 0.0723 1.0000 Uiso R . . .
H1431 H 0.4985 0.9325 0.5690 0.0884 1.0000 Uiso R . . .
H1432 H 0.5021 0.9042 0.5441 0.0876 1.0000 Uiso R . . .
H1441 H 0.3909 0.8770 0.5545 0.1413 1.0000 Uiso R . . .
H1442 H 0.3923 1.0048 0.5654 0.1415 1.0000 Uiso R . . .
H1443 H 0.3924 0.9950 0.5401 0.1416 1.0000 Uiso R . . .
H341 H 0.4735 0.8872 0.7296 0.1056 0.6751 Uiso R . 1 1
H342 H 0.4880 0.7758 0.7165 0.1056 0.6751 Uiso R . 1 1
H351 H 0.5769 0.9046 0.7107 0.1132 0.6751 Uiso R . 1 1
H352 H 0.5297 0.9030 0.6905 0.1132 0.6751 Uiso R . 1 1
H361 H 0.5526 1.0976 0.6997 0.1139 0.6751 Uiso R . 1 1
H362 H 0.5205 1.0759 0.7212 0.1139 0.6751 Uiso R . 1 1
H363 H 0.4733 1.0743 0.7010 0.1139 0.6751 Uiso R . 1 1
H2341 H 0.4640 0.7825 0.7273 0.0950 0.3249 Uiso R . 1 2
H2342 H 0.4898 0.7655 0.7049 0.0950 0.3249 Uiso R . 1 2
H2351 H 0.5005 0.9846 0.7246 0.1084 0.3249 Uiso R . 1 2
H2352 H 0.5624 0.8968 0.7244 0.1084 0.3249 Uiso R . 1 2
H2361 H 0.5701 1.0335 0.6972 0.1025 0.3249 Uiso R . 1 2
H2362 H 0.4978 0.9968 0.6877 0.1025 0.3249 Uiso R . 1 2
H2363 H 0.5597 0.9091 0.6875 0.1025 0.3249 Uiso R . 1 2

loop_
_atom_site_aniso_label
_atom_site_aniso_U_11
_atom_site_aniso_U_22
_atom_site_aniso_U_33
_atom_site_aniso_U_23
_atom_site_aniso_U_13
_atom_site_aniso_U_12
C1 0.0353(11) 0.0497(14) 0.0522(13) 0.0143(11) 0.0106(10) 0.0107(10)
S2 0.0376(3) 0.0773(5) 0.0435(3) 0.0087(3) 0.0054(2) 0.0145(3)
C3 0.0340(10) 0.0466(13) 0.0395(11) 0.0024(10) 0.0071(9) 0.0053(9)
C4 0.0364(11) 0.0423(12) 0.0407(11) 0.0054(9) 0.0080(9) 0.0048(9)
C5 0.0348(10) 0.0380(11) 0.0408(11) 0.0020(9) 0.0089(9) 0.0033(9)
C6 0.0359(11) 0.0423(12) 0.0443(12) 0.0052(10) 0.0104(9) 0.0087(9)
C7 0.0404(11) 0.0386(12) 0.0424(12) 0.0052(9) 0.0133(9) 0.0087(9)
S8 0.0592(4) 0.0446(3) 0.0608(4) 0.0174(3) 0.0307(3) 0.0189(3)
C9 0.0529(14) 0.0448(13) 0.0547(14) 0.0192(11) 0.0239(11) 0.0128(11)
C10 0.0758(19) 0.0457(15) 0.077(2) 0.0173(14) 0.0349(16) 0.0072(14)
C11 0.085(2) 0.0582(19) 0.096(3) 0.0304(18) 0.049(2) 0.0062(16)
C12 0.088(2) 0.072(2) 0.075(2) 0.0336(18) 0.0494(18) 0.0208(18)
C13 0.0739(18) 0.0650(18) 0.0439(14) 0.0183(13) 0.0198(13) 0.0220(15)
S14 0.1204(8) 0.0916(6) 0.0399(4) 0.0097(4) 0.0192(4) 0.0317(6)
C15 0.0720(19) 0.073(2) 0.0454(14) -0.0075(14) 0.0135(13) 0.0153(16)
C16 0.072(2) 0.113(3) 0.0595(19) -0.014(2) 0.0086(16) 0.008(2)
C17 0.075(2) 0.114(3) 0.080(2) -0.024(2) 0.0143(19) -0.016(2)
C18 0.089(2) 0.064(2) 0.077(2) -0.0149(17) 0.0279(19) -0.0047(18)
C19 0.0712(18) 0.0567(16) 0.0516(15) -0.0114(13) 0.0151(13) 0.0123(14)
S20 0.0961(6) 0.0568(5) 0.0765(5) -0.0091(4) 0.0089(4) 0.0333(4)
C21 0.0566(15) 0.0483(14) 0.0591(15) 0.0100(12) 0.0155(12) 0.0180(12)
C22 0.0503(15) 0.0640(18) 0.076(2) 0.0145(16) 0.0242(14) 0.0218(14)
C23 0.0334(12) 0.0650(18) 0.093(2) 0.0183(17) 0.0193(13) 0.0122(12)
C24 0.0390(12) 0.0567(16) 0.0695(17) 0.0088(13) 0.0061(12) 0.0058(11)
C25 0.0352(11) 0.0428(12) 0.0410(11) -0.0017(9) 0.0126(9) 0.0009(9)
C26 0.0545(14) 0.0534(15) 0.0503(14) 0.0180(12) 0.0154(11) 0.0146(12)
C27 0.0673(17) 0.0574(16) 0.0458(14) -0.0109(12) 0.0142(12) 0.0079(13)
C28 0.0397(12) 0.0449(13) 0.0537(14) 0.0120(11) 0.0104(10) 0.0125(10)
O29 0.0367(8) 0.0504(9) 0.0417(8) 0.0001(7) 0.0142(6) 0.0001(7)
C30 0.0543(15) 0.078(2) 0.0458(14) -0.0091(13) 0.0151(11) -0.0208(14)
C31 0.0489(15) 0.106(3) 0.0531(16) 0.0067(17) 0.0125(12) -0.0213(16)
C32 0.134(4) 0.266(8) 0.101(4) -0.051(4) 0.043(3) -0.139(5)
O33 0.0621(11) 0.0669(13) 0.0605(11) 0.0019(10) 0.0127(9) 0.0039(10)
C34 0.065(4) 0.088(4) 0.112(5) -0.019(4) 0.001(3) -0.006(3)
C35 0.074(3) 0.117(5) 0.084(4) -0.005(4) 0.009(3) 0.005(4)
C36 0.103(4) 0.110(5) 0.089(4) 0.008(4) 0.023(3) -0.002(4)
C234 0.065(6) 0.086(8) 0.084(7) 0.005(6) -0.018(6) 0.011(5)
C235 0.085(7) 0.103(7) 0.091(7) -0.012(7) 0.003(6) -0.001(6)
C236 0.128(8) 0.079(7) 0.107(8) 0.025(6) 0.006(7) -0.002(7)
O37 0.0818(14) 0.0577(12) 0.0587(12) -0.0050(10) 0.0053(10) 0.0016(11)
C38 0.081(3) 0.088(3) 0.102(3) -0.010(2) 0.015(2) -0.012(2)
C39 0.113(4) 0.120(4) 0.113(4) 0.022(3) 0.004(3) -0.034(3)
C40 0.118(5) 0.207(8) 0.205(8) 0.041(7) 0.008(5) -0.053(5)
O41 0.0414(9) 0.0574(11) 0.0533(10) 0.0079(8) 0.0011(7) 0.0103(8)
C42 0.0497(15) 0.0675(19) 0.088(2) 0.0211(17) -0.0043(15) -0.0044(14)
C43 0.0507(17) 0.094(3) 0.090(2) -0.008(2) -0.0061(16) -0.0042(17)
C44 0.067(2) 0.133(4) 0.170(5) 0.012(4) -0.010(3) -0.036(3)
C101 0.0416(11) 0.0311(11) 0.0526(13) 0.0108(9) 0.0164(10) 0.0049(9)
S102 0.0566(3) 0.0314(3) 0.0519(3) 0.0018(2) 0.0203(3) 0.0037(2)
C103 0.0397(11) 0.0338(11) 0.0398(11) 0.0006(9) 0.0082(9) 0.0014(9)
C104 0.0368(11) 0.0375(11) 0.0443(12) 0.0017(9) 0.0090(9) 0.0038(9)
C105 0.0340(10) 0.0404(12) 0.0383(11) 0.0023(9) 0.0089(8) 0.0020(9)
C106 0.0383(11) 0.0421(12) 0.0440(12) 0.0095(10) 0.0102(9) 0.0063(9)
C107 0.0358(11) 0.0452(12) 0.0421(12) 0.0083(10) 0.0088(9) 0.0068(9)
S108 0.0420(3) 0.0701(4) 0.0578(4) 0.0283(3) 0.0149(3) 0.0202(3)
C109 0.0342(11) 0.0462(13) 0.0680(16) 0.0211(12) 0.0170(11) 0.0120(10)
C110 0.0383(13) 0.0621(17) 0.0785(19) 0.0215(15) 0.0096(12) 0.0103(12)
C111 0.0320(12) 0.0627(18) 0.105(3) 0.0264(17) 0.0229(14) 0.0135(12)
C112 0.0484(15) 0.0544(16) 0.089(2) 0.0195(15) 0.0347(15) 0.0155(13)
C113 0.0493(14) 0.0378(12) 0.0696(17) 0.0133(12) 0.0242(12) 0.0138(10)
S114 0.0825(5) 0.0429(4) 0.0727(5) 0.0011(3) 0.0312(4) 0.0192(3)
C115 0.0633(16) 0.0456(14) 0.0526(14) -0.0048(11) 0.0225(12) 0.0005(12)
C116 0.082(2) 0.0597(18) 0.072(2) -0.0221(16) 0.0334(17) -0.0188(17)
C117 0.0630(19) 0.091(3) 0.074(2) -0.0258(19) 0.0167(16) -0.0176(18)
C118 0.0551(16) 0.091(2) 0.0602(18) -0.0180(17) 0.0084(13) 0.0034(16)
C119 0.0541(14) 0.0575(16) 0.0465(13) -0.0041(12) 0.0127(11) 0.0092(12)
S120 0.0825(5) 0.0641(4) 0.0439(3) 0.0085(3) 0.0081(3) 0.0221(4)
C121 0.0503(13) 0.0424(13) 0.0491(13) 0.0110(10) 0.0140(11) 0.0131(11)
C122 0.0632(16) 0.0469(14) 0.0648(17) 0.0194(13) 0.0297(13) 0.0107(12)
C123 0.0553(15) 0.0392(13) 0.088(2) 0.0174(14) 0.0294(14) -0.0011(12)
C124 0.0515(14) 0.0339(12) 0.0704(17) 0.0036(11) 0.0144(12) -0.0018(10)
C125 0.0340(10) 0.0433(12) 0.0385(11) 0.0033(9) 0.0104(8) -0.0006(9)
C126 0.0365(11) 0.0349(11) 0.0671(16) 0.0150(11) 0.0180(11) 0.0095(9)
C127 0.0494(13) 0.0444(13) 0.0427(12) -0.0048(10) 0.0139(10) 0.0014(10)
C128 0.0394(11) 0.0320(11) 0.0514(13) 0.0094(9) 0.0121(10) 0.0076(9)
O129 0.0369(8) 0.0450(9) 0.0416(8) 0.0019(7) 0.0136(6) -0.0024(7)
C130 0.0413(12) 0.0626(17) 0.0554(15) -0.0104(12) 0.0143(11) -0.0079(12)
C131 0.0449(13) 0.0527(15) 0.0795(19) -0.0080(14) 0.0280(13) -0.0070(12)
C132 0.072(3) 0.153(5) 0.172(5) -0.081(4) 0.053(3) -0.056(3)
O133 0.0365(8) 0.0407(9) 0.0663(11) 0.0135(8) 0.0134(7) 0.0081(7)
C134 0.0475(14) 0.0424(14) 0.090(2) 0.0170(14) 0.0144(14) 0.0022(11)
C135 0.0459(15) 0.0535(17) 0.100(2) 0.0120(16) 0.0146(15) 0.0029(12)
C136 0.0536(18) 0.066(2) 0.178(5) 0.016(3) 0.007(2) -0.0074(17)
O137 0.0516(9) 0.0434(9) 0.0472(9) -0.0026(7) 0.0116(7) 0.0020(7)
C138 0.0545(15) 0.0689(18) 0.0523(15) 0.0009(13) 0.0148(12) -0.0060(13)
C139 0.0642(19) 0.073(2) 0.084(2) -0.0081(18) 0.0115(16) -0.0127(16)
C140 0.070(2) 0.103(3) 0.103(3) 0.005(2) 0.016(2) -0.022(2)
O141 0.0465(9) 0.0335(8) 0.0570(10) 0.0036(7) 0.0117(7) -0.0002(7)
C142 0.0443(13) 0.0515(15) 0.0652(16) 0.0032(13) 0.0036(12) -0.0012(11)
C143 0.0644(18) 0.0524(17) 0.090(2) -0.0035(16) 0.0146(16) -0.0108(14)
C144 0.071(2) 0.077(2) 0.131(4) 0.008(2) 0.015(2) -0.0213(19)

loop_
_atom_type_symbol
_atom_type_scat_dispersion_real
_atom_type_scat_dispersion_imag
_atom_type_scat_Cromer_Mann_a1
_atom_type_scat_Cromer_Mann_b1
_atom_type_scat_Cromer_Mann_a2
_atom_type_scat_Cromer_Mann_b2
_atom_type_scat_Cromer_Mann_a3
_atom_type_scat_Cromer_Mann_b3
_atom_type_scat_Cromer_Mann_a4
_atom_type_scat_Cromer_Mann_b4
_atom_type_scat_Cromer_Mann_c
_atom_type_scat_source
C 0.0181 0.0091 2.3100 20.8439 1.0200 10.2075 1.5886 0.5687 0.8650 51.6512 0.2156 'International Tables Vol C 4.2.6.8 and 6.1.1.4'
H 0.0000 0.0000 0.4930 10.5109 0.3229 26.1257 0.1402 3.1424 0.0408 57.7998 0.0030 'International Tables Vol C 4.2.6.8 and 6.1.1.4'
O 0.0492 0.0322 3.0485 13.2771 2.2868 5.7011 1.5463 0.3239 0.8670 32.9089 0.2508 'International Tables Vol C 4.2.6.8 and 6.1.1.4'
S 0.3331 0.5567 6.9053 1.4679 5.2034 22.2151 1.4379 0.2536 1.5863 56.1720 0.8669 'International Tables Vol C 4.2.6.8 and 6.1.1.4'

loop_
_geom_angle_atom_site_label_1
_geom_angle_atom_site_label_2
_geom_angle_atom_site_label_3
_geom_angle
_geom_angle_publ_flag
S2 C1 C24 115.0(2) yes
S2 C1 C28 123.92(18) yes
C24 C1 C28 120.5(2) yes
C1 S2 C3 108.49(11) yes
S2 C3 C4 114.60(17) yes
S2 C3 C25 123.93(17) yes
C4 C3 C25 120.9(2) yes
C3 C4 C5 121.1(2) yes
C3 C4 H41 118.4 no
C5 C4 H41 120.5 no
C4 C5 C6 117.6(2) yes
C4 C5 C105 121.0(2) yes
C6 C5 C105 121.4(2) yes
C5 C6 C7 121.6(2) yes
C5 C6 H61 118.7 no
C7 C6 H61 119.7 no
C6 C7 S8 114.51(17) yes
C6 C7 C25 120.4(2) yes
S8 C7 C25 124.47(18) yes
C7 S8 C9 108.80(11) yes
S8 C9 C10 117.2(2) yes
S8 C9 C26 121.7(2) yes
C10 C9 C26 120.7(2) yes
C9 C10 C11 119.8(3) yes
C9 C10 H101 118.4 no
C11 C10 H101 121.7 no
C10 C11 C12 119.7(3) yes
C10 C11 H111 120.3 no
C12 C11 H111 120.0 no
C11 C12 C13 121.5(3) yes
C11 C12 H121 120.5 no
C13 C12 H121 118.0 no
C12 C13 S14 116.7(2) yes
C12 C13 C26 119.0(3) yes
S14 C13 C26 123.8(3) yes
C13 S14 C15 106.99(13) yes
S14 C15 C16 117.4(3) yes
S14 C15 C27 122.3(3) yes
C16 C15 C27 119.8(3) yes
C15 C16 C17 121.2(4) yes
C15 C16 H161 118.5 no
C17 C16 H161 120.3 no
C16 C17 C18 119.7(4) yes
C16 C17 H171 120.8 no
C18 C17 H171 119.6 no
C17 C18 C19 120.3(4) yes
C17 C18 H181 119.6 no
C19 C18 H181 120.1 no
C18 C19 S20 115.9(3) yes
C18 C19 C27 120.2(3) yes
S20 C19 C27 123.5(3) yes
C19 S20 C21 108.14(13) yes
S20 C21 C22 116.3(2) yes
S20 C21 C28 122.9(2) yes
C22 C21 C28 120.4(3) yes
C21 C22 C23 120.0(3) yes
C21 C22 H221 119.3 no
C23 C22 H221 120.7 no
C22 C23 C24 120.6(3) yes
C22 C23 H231 120.8 no
C24 C23 H231 118.6 no
C1 C24 C23 119.4(3) yes
C1 C24 H241 118.7 no
C23 C24 H241 121.9 no
C3 C25 C7 118.4(2) yes
C3 C25 O29 120.3(2) yes
C7 C25 O29 121.3(2) yes
C13 C26 C9 119.2(3) yes
C13 C26 O33 120.4(3) yes
C9 C26 O33 120.3(2) yes
C15 C27 C19 118.8(3) yes
C15 C27 O37 119.6(3) yes
C19 C27 O37 121.6(3) yes
C21 C28 C1 119.1(2) yes
C21 C28 O41 120.2(3) yes
C1 C28 O41 120.7(2) yes
C25 O29 C30 115.33(18) yes
O29 C30 C31 108.0(2) yes
O29 C30 H301 109.0 no
C31 C30 H301 110.8 no
O29 C30 H302 109.3 no
C31 C30 H302 111.6 no
H301 C30 H302 108.1 no
C30 C31 C32 109.6(3) yes
C30 C31 H311 107.8 no
C32 C31 H311 107.6 no
C30 C31 H312 110.9 no
C32 C31 H312 109.5 no
H311 C31 H312 111.3 no
C31 C32 H321 107.9 no
C31 C32 H322 109.2 no
H321 C32 H322 112.2 no
C31 C32 H323 106.6 no
H321 C32 H323 109.2 no
H322 C32 H323 111.6 no
C26 O33 C34 117.5(3) yes
C26 O33 C234 103.0(5) yes
O33 C34 C35 112.2(5) yes
O33 C34 H341 108.5 no
C35 C34 H341 108.4 no
O33 C34 H342 109.0 no
C35 C34 H342 109.1 no
H341 C34 H342 109.5 no
C34 C35 C36 108.6(5) yes
C34 C35 H351 110.5 no
C36 C35 H351 110.7 no
C34 C35 H352 108.6 no
C36 C35 H352 108.9 no
H351 C35 H352 109.5 no
C35 C36 H361 109.0 no
C35 C36 H362 108.8 no
H361 C36 H362 109.5 no
C35 C36 H363 110.6 no
H361 C36 H363 109.5 no
H362 C36 H363 109.5 no
O33 C234 C235 105.7(7) yes
O33 C234 H2341 111.1 no
C235 C234 H2341 112.5 no
O33 C234 H2342 108.5 no
C235 C234 H2342 109.4 no
H2341 C234 H2342 109.5 no
C234 C235 C236 108.6(8) yes
C234 C235 H2351 109.2 no
C236 C235 H2351 109.6 no
C234 C235 H2352 107.9 no
C236 C235 H2352 112.1 no
H2351 C235 H2352 109.5 no
C235 C236 H2361 107.0 no
C235 C236 H2362 111.9 no
H2361 C236 H2362 109.5 no
C235 C236 H2363 109.4 no
H2361 C236 H2363 109.5 no
H2362 C236 H2363 109.5 no
C27 O37 C38 115.1(3) yes
O37 C38 C39 107.0(4) yes
O37 C38 H381 110.5 no
C39 C38 H381 110.6 no
O37 C38 H382 111.3 no
C39 C38 H382 107.6 no
H381 C38 H382 109.7 no
C38 C39 C40 113.9(6) yes
C38 C39 H391 108.6 no
C40 C39 H391 105.7 no
C38 C39 H392 109.3 no
C40 C39 H392 110.1 no
H391 C39 H392 109.0 no
C39 C40 H401 110.5 no
C39 C40 H402 106.1 no
H401 C40 H402 111.8 no
C39 C40 H403 106.8 no
H401 C40 H403 110.6 no
H402 C40 H403 110.8 no
C28 O41 C42 116.2(2) yes
O41 C42 C43 108.3(3) yes
O41 C42 H421 110.3 no
C43 C42 H421 109.7 no
O41 C42 H422 109.1 no
C43 C42 H422 109.4 no
H421 C42 H422 110.0 no
C42 C43 C44 111.9(3) yes
C42 C43 H431 109.5 no
C44 C43 H431 107.1 no
C42 C43 H432 108.4 no
C44 C43 H432 109.1 no
H431 C43 H432 110.8 no
C43 C44 H443 107.1 no
C43 C44 H442 106.8 no
H443 C44 H442 112.3 no
C43 C44 H441 107.2 no
H443 C44 H441 112.7 no
H442 C44 H441 110.4 no
S102 C101 C124 115.0(2) yes
S102 C101 C128 124.12(17) yes
C124 C101 C128 120.4(2) yes
C101 S102 C103 108.74(10) yes
S102 C103 C104 114.50(17) yes
S102 C103 C125 123.95(17) yes
C104 C103 C125 120.7(2) yes
C103 C104 C105 121.1(2) yes
C103 C104 H1041 120.0 no
C105 C104 H1041 118.9 no
C5 C105 C104 121.3(2) yes
C5 C105 C106 121.1(2) yes
C104 C105 C106 117.7(2) yes
C105 C106 C107 121.3(2) yes
C105 C106 H1061 120.5 no
C107 C106 H1061 118.2 no
C106 C107 S108 114.30(17) yes
C106 C107 C125 120.7(2) yes
S108 C107 C125 124.36(17) yes
C107 S108 C109 108.93(11) yes
S108 C109 C110 116.9(2) yes
S108 C109 C126 121.81(18) yes
C110 C109 C126 120.8(2) yes
C109 C110 C111 119.8(3) yes
C109 C110 H1101 119.9 no
C111 C110 H1101 120.3 no
C110 C111 C112 119.8(3) yes
C110 C111 H1111 120.6 no
C112 C111 H1111 119.6 no
C111 C112 C113 120.9(3) yes
C111 C112 H1121 119.6 no
C113 C112 H1121 119.5 no
C112 C113 S114 116.6(2) yes
C112 C113 C126 119.6(3) yes
S114 C113 C126 123.3(2) yes
C113 S114 C115 106.63(12) yes
S114 C115 C116 117.0(2) yes
S114 C115 C127 123.0(2) yes
C116 C115 C127 119.5(3) yes
C115 C116 C117 121.0(3) yes
C115 C116 H1161 118.2 no
C117 C116 H1161 120.8 no
C116 C117 C118 119.5(3) yes
C116 C117 H1171 120.7 no
C118 C117 H1171 119.8 no
C117 C118 C119 121.1(3) yes
C117 C118 H1181 119.5 no
C119 C118 H1181 119.4 no
C118 C119 S120 116.7(2) yes
C118 C119 C127 119.8(3) yes
S120 C119 C127 123.2(2) yes
C119 S120 C121 108.09(12) yes
S120 C121 C122 116.2(2) yes
S120 C121 C128 123.7(2) yes
C122 C121 C128 119.7(3) yes
C121 C122 C123 121.2(2) yes
C121 C122 H1221 117.9 no
C123 C122 H1221 120.9 no
C122 C123 C124 119.4(3) yes
C122 C123 H1231 121.0 no
C124 C123 H1231 119.6 no
C101 C124 C123 120.3(3) yes
C101 C124 H1241 118.6 no
C123 C124 H1241 121.1 no
C107 C125 C103 118.5(2) yes
C107 C125 O129 120.7(2) yes
C103 C125 O129 120.8(2) yes
C113 C126 C109 119.1(2) yes
C113 C126 O133 120.9(3) yes
C109 C126 O133 119.9(2) yes
C115 C127 C119 119.1(3) yes
C115 C127 O137 121.0(2) yes
C119 C127 O137 119.9(2) yes
C121 C128 C101 119.0(2) yes
C121 C128 O141 119.9(2) yes
C101 C128 O141 120.9(2) yes
C125 O129 C130 115.26(18) yes
O129 C130 C131 107.2(2) yes
O129 C130 H1301 110.2 no
C131 C130 H1301 111.4 no
O129 C130 H1302 110.1 no
C131 C130 H1302 106.9 no
H1301 C130 H1302 110.9 no
C130 C131 C132 110.9(3) yes
C130 C131 H1311 108.4 no
C132 C131 H1311 107.9 no
C130 C131 H1312 110.7 no
C132 C131 H1312 109.1 no
H1311 C131 H1312 109.8 no
C131 C132 H1321 109.1 no
C131 C132 H1322 107.5 no
H1321 C132 H1322 111.0 no
C131 C132 H1323 108.0 no
H1321 C132 H1323 110.1 no
H1322 C132 H1323 111.0 no
C126 O133 C134 114.72(18) yes
O133 C134 C135 107.8(2) yes
O133 C134 H1341 108.2 no
C135 C134 H1341 110.5 no
O133 C134 H1342 110.4 no
C135 C134 H1342 111.5 no
H1341 C134 H1342 108.3 no
C134 C135 C136 111.6(3) yes
C134 C135 H1351 107.8 no
C136 C135 H1351 107.9 no
C134 C135 H1352 109.6 no
C136 C135 H1352 108.3 no
H1351 C135 H1352 111.7 no
C135 C136 H1361 108.4 no
C135 C136 H1362 108.5 no
H1361 C136 H1362 110.5 no
C135 C136 H1363 108.6 no
H1361 C136 H1363 109.6 no
H1362 C136 H1363 111.1 no
C127 O137 C138 114.59(19) yes
O137 C138 C139 109.0(2) yes
O137 C138 H1381 108.6 no
C139 C138 H1381 108.1 no
O137 C138 H1382 108.9 no
C139 C138 H1382 111.1 no
H1381 C138 H1382 111.2 no
C138 C139 C140 112.1(3) yes
C138 C139 H1391 108.8 no
C140 C139 H1391 108.6 no
C138 C139 H1392 109.4 no
C140 C139 H1392 108.1 no
H1391 C139 H1392 109.7 no
C139 C140 H1403 107.0 no
C139 C140 H1402 104.5 no
H1403 C140 H1402 111.9 no
C139 C140 H1401 109.2 no
H1403 C140 H1401 111.9 no
H1402 C140 H1401 111.8 no
C128 O141 C142 117.68(18) yes
O141 C142 C143 107.0(2) yes
O141 C142 H1421 110.6 no
C143 C142 H1421 110.6 no
O141 C142 H1422 110.2 no
C143 C142 H1422 110.8 no
H1421 C142 H1422 107.6 no
C142 C143 C144 112.7(3) yes
C142 C143 H1431 107.7 no
C144 C143 H1431 105.2 no
C142 C143 H1432 110.3 no
C144 C143 H1432 109.6 no
H1431 C143 H1432 111.3 no
C143 C144 H1441 108.2 no
C143 C144 H1442 106.1 no
H1441 C144 H1442 111.0 no
C143 C144 H1443 106.1 no
H1441 C144 H1443 112.6 no
H1442 C144 H1443 112.6 no

loop_
_geom_bond_atom_site_label_1
_geom_bond_atom_site_label_2
_geom_bond_distance
_geom_bond_publ_flag
C1 S2 1.766(2) yes
C1 C24 1.392(3) yes
C1 C28 1.391(4) yes
S2 C3 1.769(2) yes
C3 C4 1.390(3) yes
C3 C25 1.394(3) yes
C4 C5 1.397(3) yes
C4 H41 0.975 no
C5 C6 1.391(3) yes
C5 C105 1.489(3) yes
C6 C7 1.393(3) yes
C6 H61 0.943 no
C7 S8 1.778(2) yes
C7 C25 1.392(3) yes
S8 C9 1.772(2) yes
C9 C10 1.388(4) yes
C9 C26 1.387(4) yes
C10 C11 1.392(4) yes
C10 H101 0.937 no
C11 C12 1.360(5) yes
C11 H111 0.965 no
C12 C13 1.398(5) yes
C12 H121 0.942 no
C13 S14 1.764(3) yes
C13 C26 1.399(4) yes
S14 C15 1.767(4) yes
C15 C16 1.374(5) yes
C15 C27 1.401(4) yes
C16 C17 1.368(6) yes
C16 H161 0.945 no
C17 C18 1.380(6) yes
C17 H171 0.935 no
C18 C19 1.383(5) yes
C18 H181 0.944 no
C19 S20 1.769(3) yes
C19 C27 1.392(4) yes
S20 C21 1.774(3) yes
C21 C22 1.385(4) yes
C21 C28 1.396(3) yes
C22 C23 1.376(5) yes
C22 H221 0.969 no
C23 C24 1.387(4) yes
C23 H231 0.934 no
C24 H241 0.952 no
C25 O29 1.370(3) yes
C26 O33 1.372(4) yes
C27 O37 1.358(4) yes
C28 O41 1.369(3) yes
O29 C30 1.434(3) yes
C30 C31 1.505(4) yes
C30 H301 1.007 no
C30 H302 0.980 no
C31 C32 1.515(6) yes
C31 H311 0.974 no
C31 H312 0.975 no
C32 H321 0.956 no
C32 H322 0.948 no
C32 H323 0.956 no
O33 C34 1.450(4) yes
O33 C234 1.445(5) yes
C34 C35 1.519(5) yes
C34 H341 0.950 no
C34 H342 0.950 no
C35 C36 1.521(5) yes
C35 H351 0.950 no
C35 H352 0.950 no
C36 H361 0.950 no
C36 H362 0.950 no
C36 H363 0.950 no
C234 C235 1.519(5) yes
C234 H2341 0.950 no
C234 H2342 0.950 no
C235 C236 1.536(5) yes
C235 H2351 0.950 no
C235 H2352 0.950 no
C236 H2361 0.950 no
C236 H2362 0.950 no
C236 H2363 0.950 no
O37 C38 1.422(4) yes
C38 C39 1.520(6) yes
C38 H381 0.986 no
C38 H382 1.001 no
C39 C40 1.433(8) yes
C39 H391 0.988 no
C39 H392 0.984 no
C40 H401 0.977 no
C40 H402 0.976 no
C40 H403 0.973 no
O41 C42 1.424(4) yes
C42 C43 1.496(4) yes
C42 H421 0.992 no
C42 H422 0.975 no
C43 C44 1.524(6) yes
C43 H431 0.978 no
C43 H432 0.983 no
C44 H443 0.979 no
C44 H442 0.974 no
C44 H441 0.966 no
C101 S102 1.771(2) yes
C101 C124 1.394(3) yes
C101 C128 1.396(4) yes
S102 C103 1.770(2) yes
C103 C104 1.399(3) yes
C103 C125 1.386(3) yes
C104 C105 1.396(3) yes
C104 H1041 0.954 no
C105 C106 1.391(3) yes
C106 C107 1.393(3) yes
C106 H1061 0.953 no
C107 S108 1.770(2) yes
C107 C125 1.391(3) yes
S108 C109 1.771(3) yes
C109 C110 1.386(4) yes
C109 C126 1.392(4) yes
C110 C111 1.394(4) yes
C110 H1101 0.939 no
C111 C112 1.377(5) yes
C111 H1111 0.953 no
C112 C113 1.392(4) yes
C112 H1121 0.942 no
C113 S114 1.767(3) yes
C113 C126 1.401(3) yes
S114 C115 1.763(3) yes
C115 C116 1.401(4) yes
C115 C127 1.391(4) yes
C116 C117 1.368(5) yes
C116 H1161 0.946 no
C117 C118 1.362(5) yes
C117 H1171 0.951 no
C118 C119 1.398(4) yes
C118 H1181 0.939 no
C119 S120 1.767(3) yes
C119 C127 1.390(4) yes
S120 C121 1.768(3) yes
C121 C122 1.393(4) yes
C121 C128 1.397(3) yes
C122 C123 1.378(5) yes
C122 H1221 0.951 no
C123 C124 1.384(4) yes
C123 H1231 0.960 no
C124 H1241 0.954 no
C125 O129 1.374(2) yes
C126 O133 1.364(3) yes
C127 O137 1.371(3) yes
C128 O141 1.365(3) yes
O129 C130 1.437(3) yes
C130 C131 1.508(3) yes
C130 H1301 0.998 no
C130 H1302 0.997 no
C131 C132 1.508(5) yes
C131 H1311 0.988 no
C131 H1312 1.007 no
C132 H1321 0.977 no
C132 H1322 0.969 no
C132 H1323 0.981 no
O133 C134 1.434(3) yes
C134 C135 1.503(4) yes
C134 H1341 0.995 no
C134 H1342 0.985 no
C135 C136 1.515(5) yes
C135 H1351 0.974 no
C135 H1352 0.979 no
C136 H1361 0.974 no
C136 H1362 0.973 no
C136 H1363 0.970 no
O137 C138 1.435(3) yes
C138 C139 1.488(4) yes
C138 H1381 1.005 no
C138 H1382 0.990 no
C139 C140 1.515(5) yes
C139 H1391 0.968 no
C139 H1392 0.987 no
C140 H1403 0.976 no
C140 H1402 0.976 no
C140 H1401 0.972 no
O141 C142 1.430(3) yes
C142 C143 1.508(4) yes
C142 H1421 0.980 no
C142 H1422 0.997 no
C143 C144 1.504(5) yes
C143 H1431 1.004 no
C143 H1432 0.979 no
C144 H1441 0.974 no
C144 H1442 0.979 no
C144 H1443 0.987 no
